data_4344867
loop_
_publ_author_name
'Ghorai, Samir'
'Sarmah, Amrit'
'Roy, Ram Kinkar'
'Tiwari, Archana'
'Mukherjee, Chandan'

_publ_section_title
;
 Effect of Geometrical Distortion on the Electronic Structure: Synthesis
 and Characterization of Monoradical-Coordinated Mononuclear Cu(II)
 Complexes.
;
_journal_issue 4
_journal_name_full 'Inorganic chemistry'
_journal_page_first 1370
_journal_page_last 1380
_journal_paper_doi 10.1021/acs.inorgchem.5b01257
_journal_volume 55
_journal_year 2016
_chemical_compound_source synthesise
_chemical_formula_moiety 'C36 H45 Cu N2 O3'
_chemical_formula_sum 'C36 H45 Cu N2 O3'
_chemical_formula_weight 617.28
_space_group_IT_number 19
_symmetry_cell_setting orthorhombic
_symmetry_Int_Tables_number 19
_symmetry_space_group_name_Hall 'P 2ac 2ab'
_symmetry_space_group_name_H-M 'P 21 21 21'
_atom_sites_solution_hydrogens geom
_atom_sites_solution_primary direct
_atom_sites_solution_secondary difmap
_audit_creation_method SHELXL-97
_cell_angle_alpha 90.00
_cell_angle_beta 90.00
_cell_angle_gamma 90.00
_cell_formula_units_Z 4
_cell_length_a 6.3536(4)
_cell_length_b 19.2147(13)
_cell_length_c 27.2831(14)
_cell_measurement_reflns_used 2663
_cell_measurement_temperature 296(2)
_cell_measurement_theta_max 28.6123
_cell_measurement_theta_min 2.9805
_cell_volume 3330.8(4)
_computing_cell_refinement 'CrysAlisPro, Agilent Technologies'
_computing_data_collection 'CrysAlisPro, Agilent Technologies'
_computing_data_reduction 'CrysAlisPro, Agilent Technologies'
_computing_molecular_graphics 'Bruker SHELXTL'
_computing_publication_material 'Bruker SHELXTL'
_computing_structure_refinement 'SHELXL-97 (Sheldrick, 1997)'
_computing_structure_solution 'SHELXS-97 (Sheldrick, 1990)'
_diffrn_ambient_temperature 296(2)
_diffrn_measured_fraction_theta_full 0.997
_diffrn_measured_fraction_theta_max 0.997
_diffrn_measurement_device_type 'SuperNova, Single source at offset), Eos'
_diffrn_measurement_method '\w scans'
_diffrn_radiation_monochromator mirror
_diffrn_radiation_probe x-ray
_diffrn_radiation_type 'Mo K\a'
_diffrn_radiation_wavelength 0.71073
_diffrn_reflns_av_R_equivalents 0.0646
_diffrn_reflns_av_unetI/netI 0.0908
_diffrn_reflns_limit_h_max 7
_diffrn_reflns_limit_h_min -4
_diffrn_reflns_limit_k_max 16
_diffrn_reflns_limit_k_min -22
_diffrn_reflns_limit_l_max 24
_diffrn_reflns_limit_l_min -32
_diffrn_reflns_number 9285
_diffrn_reflns_theta_full 25.00
_diffrn_reflns_theta_max 25.00
_diffrn_reflns_theta_min 2.99
_diffrn_source 'fine-focus sealed tube'
_diffrn_standards_decay_% 0
_diffrn_standards_interval_count 0
_diffrn_standards_interval_time 0
_diffrn_standards_number 0
_exptl_absorpt_coefficient_mu 0.692
_exptl_absorpt_correction_T_max 0.901
_exptl_absorpt_correction_T_min 0.861
_exptl_absorpt_correction_type multi-scan
_exptl_absorpt_process_details SADABS
_exptl_crystal_colour brown
_exptl_crystal_density_diffrn 1.231
_exptl_crystal_density_method 'not measured'
_exptl_crystal_description needle
_exptl_crystal_F_000 1312
_exptl_crystal_recrystallization_method 'dichloromethane, acetonitrile'
_exptl_crystal_size_max 0.30
_exptl_crystal_size_mid 0.18
_exptl_crystal_size_min 0.15
_refine_diff_density_max 0.411
_refine_diff_density_min -0.374
_refine_diff_density_rms 0.066
_refine_ls_abs_structure_details 'Flack H D (1983), Acta Cryst. A39, 876-881'
_refine_ls_abs_structure_Flack 0.01(2)
_refine_ls_extinction_method none
_refine_ls_goodness_of_fit_ref 1.070
_refine_ls_hydrogen_treatment constr
_refine_ls_matrix_type full
_refine_ls_number_parameters 391
_refine_ls_number_reflns 5479
_refine_ls_number_restraints 0
_refine_ls_restrained_S_all 1.070
_refine_ls_R_factor_all 0.0850
_refine_ls_R_factor_gt 0.0654
_refine_ls_shift/su_max 0.051
_refine_ls_shift/su_mean 0.001
_refine_ls_structure_factor_coef Fsqd
_refine_ls_weighting_details 'calc w=1/[\s^2^(Fo^2^)+(0.0000P)^2^+5.0000P] where P=(Fo^2^+2Fc^2^)/3'
_refine_ls_weighting_scheme calc
_refine_ls_wR_factor_gt 0.1240
_refine_ls_wR_factor_ref 0.1338
_reflns_number_gt 4259
_reflns_number_total 5479
_reflns_threshold_expression >2sigma(I)
_cod_data_source_file ic5b01257_si_003.cif
_cod_data_source_block cm_29-01
_cod_database_code 4344867

loop_
_symmetry_equiv_pos_as_xyz
'x, y, z'
'-x+1/2, -y, z+1/2'
'x+1/2, -y+1/2, -z'
'-x, y+1/2, -z+1/2'

loop_
_atom_site_label
_atom_site_type_symbol
_atom_site_fract_x
_atom_site_fract_y
_atom_site_fract_z
_atom_site_U_iso_or_equiv
_atom_site_adp_type
_atom_site_occupancy
_atom_site_symmetry_multiplicity
_atom_site_calc_flag
_atom_site_refinement_flags
Cu1 Cu 0.63206(12) 0.57485(4) 0.41434(2) 0.04299(19) Uani 1 1 d .
O1 O 0.7255(7) 0.6010(2) 0.34970(15) 0.0539(12) Uani 1 1 d .
O2 O 0.8238(7) 0.5007(2) 0.41076(14) 0.0506(11) Uani 1 1 d .
N2 N 0.5686(8) 0.5612(2) 0.48302(17) 0.0439(13) Uani 1 1 d .
N1 N 0.4383(7) 0.6514(2) 0.40536(16) 0.0366(11) Uani 1 1 d .
C20 C 0.9127(10) 0.4673(3) 0.4457(2) 0.0411(15) Uani 1 1 d .
C7 C 0.2625(9) 0.6642(3) 0.4339(2) 0.0388(14) Uani 1 1 d .
C2 C 0.6539(10) 0.6618(3) 0.33719(19) 0.0381(13) Uani 1 1 d .
O3 O 0.4136(11) 0.5991(3) 0.55426(18) 0.112(2) Uani 1 1 d .
C1 C 0.5039(9) 0.6934(3) 0.3688(2) 0.0393(14) Uani 1 1 d .
C8 C 0.0872(9) 0.7003(3) 0.4159(2) 0.0480(15) Uani 1 1 d .
H8 H 0.0871 0.7144 0.3833 0.058 Uiso 1 1 calc R
C19 C 1.0824(9) 0.4188(3) 0.4354(2) 0.0448(15) Uani 1 1 d .
C15 C 0.8514(11) 0.4756(3) 0.4957(2) 0.0461(15) Uani 1 1 d .
C25 C 1.1536(11) 0.4091(3) 0.3825(2) 0.0473(15) Uani 1 1 d .
C12 C 0.2521(10) 0.6382(3) 0.4832(2) 0.0441(15) Uani 1 1 d .
C5 C 0.5236(10) 0.7990(3) 0.3210(2) 0.0467(16) Uani 1 1 d .
C18 C 1.1673(11) 0.3851(3) 0.4744(2) 0.0525(17) Uani 1 1 d .
H18 H 1.2764 0.3543 0.4675 0.063 Uiso 1 1 calc R
C13 C 0.4126(11) 0.5985(3) 0.5098(2) 0.0554(18) Uani 1 1 d .
C6 C 0.4484(10) 0.7644(3) 0.3613(2) 0.0444(15) Uani 1 1 d .
H6 H 0.3617 0.7871 0.3836 0.053 Uiso 1 1 calc R
C26 C 1.3350(13) 0.3555(4) 0.3789(3) 0.081(3) Uani 1 1 d .
H26A H 1.4392 0.3656 0.4033 0.122 Uiso 1 1 calc R
H26B H 1.3979 0.3582 0.3469 0.122 Uiso 1 1 calc R
H26C H 1.2804 0.3095 0.3840 0.122 Uiso 1 1 calc R
C16 C 0.9511(10) 0.4373(4) 0.5337(2) 0.0584(19) Uani 1 1 d .
H16 H 0.9075 0.4436 0.5660 0.070 Uiso 1 1 calc R
C9 C -0.0812(10) 0.7153(4) 0.4440(3) 0.0588(19) Uani 1 1 d .
H9 H -0.1918 0.7410 0.4309 0.071 Uiso 1 1 calc R
C14 C 0.6862(10) 0.5206(3) 0.5099(2) 0.0506(17) Uani 1 1 d .
H14 H 0.6572 0.5214 0.5433 0.061 Uiso 1 1 calc R
C17 C 1.1103(11) 0.3911(3) 0.5238(2) 0.0530(17) Uani 1 1 d .
C29 C 0.8578(12) 0.6588(3) 0.2554(2) 0.0531(16) Uani 1 1 d .
C11 C 0.0716(11) 0.6545(4) 0.5099(3) 0.0596(19) Uani 1 1 d .
H11 H 0.0619 0.6380 0.5419 0.072 Uiso 1 1 calc R
C4 C 0.6498(11) 0.7629(3) 0.2873(2) 0.0495(15) Uani 1 1 d .
H4 H 0.6901 0.7865 0.2591 0.059 Uiso 1 1 calc R
C3 C 0.7185(10) 0.6959(3) 0.2927(2) 0.0432(15) Uani 1 1 d .
C33 C 0.4669(12) 0.8760(4) 0.3110(2) 0.0591(19) Uani 1 1 d .
C32 C 0.8937(15) 0.7030(4) 0.2096(2) 0.081(3) Uani 1 1 d .
H32A H 0.9548 0.7467 0.2188 0.121 Uiso 1 1 calc R
H32B H 0.7615 0.7110 0.1935 0.121 Uiso 1 1 calc R
H32C H 0.9871 0.6789 0.1878 0.121 Uiso 1 1 calc R
C28 C 0.9733(11) 0.3827(4) 0.3503(2) 0.067(2) Uani 1 1 d .
H28A H 0.9189 0.3401 0.3637 0.100 Uiso 1 1 calc R
H28B H 1.0245 0.3745 0.3177 0.100 Uiso 1 1 calc R
H28C H 0.8635 0.4170 0.3493 0.100 Uiso 1 1 calc R
C10 C -0.0910(11) 0.6928(4) 0.4923(3) 0.060(2) Uani 1 1 d .
H10 H -0.2058 0.7037 0.5120 0.072 Uiso 1 1 calc R
C31 C 1.0737(12) 0.6435(4) 0.2765(3) 0.076(2) Uani 1 1 d .
H31A H 1.1384 0.6861 0.2869 0.114 Uiso 1 1 calc R
H31B H 1.1597 0.6218 0.2519 0.114 Uiso 1 1 calc R
H31C H 1.0597 0.6127 0.3041 0.114 Uiso 1 1 calc R
C30 C 0.7526(13) 0.5897(4) 0.2402(3) 0.080(2) Uani 1 1 d .
H30A H 0.8272 0.5700 0.2129 0.120 Uiso 1 1 calc R
H30B H 0.6092 0.5983 0.2309 0.120 Uiso 1 1 calc R
H30C H 0.7561 0.5578 0.2672 0.120 Uiso 1 1 calc R
C23 C 1.1970(18) 0.2701(5) 0.5500(4) 0.138(5) Uani 1 1 d .
H23A H 1.2665 0.2614 0.5194 0.207 Uiso 1 1 calc R
H23B H 1.0505 0.2586 0.5471 0.207 Uiso 1 1 calc R
H23C H 1.2599 0.2420 0.5752 0.207 Uiso 1 1 calc R
C21 C 1.2202(12) 0.3486(5) 0.5638(3) 0.073(2) Uani 1 1 d .
C36 C 0.3430(16) 0.9090(4) 0.3520(3) 0.095(3) Uani 1 1 d .
H36A H 0.2090 0.8864 0.3549 0.143 Uiso 1 1 calc R
H36B H 0.3221 0.9575 0.3450 0.143 Uiso 1 1 calc R
H36C H 0.4191 0.9042 0.3822 0.143 Uiso 1 1 calc R
C27 C 1.2383(13) 0.4776(4) 0.3618(3) 0.076(2) Uani 1 1 d .
H27A H 1.1295 0.5122 0.3627 0.113 Uiso 1 1 calc R
H27B H 1.2829 0.4706 0.3286 0.113 Uiso 1 1 calc R
H27C H 1.3557 0.4929 0.3812 0.113 Uiso 1 1 calc R
C24 C 1.4442(14) 0.3613(7) 0.5647(4) 0.160(6) Uani 1 1 d .
H24A H 1.4719 0.4041 0.5816 0.239 Uiso 1 1 calc R
H24B H 1.4961 0.3646 0.5317 0.239 Uiso 1 1 calc R
H24C H 1.5136 0.3237 0.5812 0.239 Uiso 1 1 calc R
C35 C 0.3373(19) 0.8801(4) 0.2639(3) 0.121(4) Uani 1 1 d .
H35A H 0.2078 0.8552 0.2682 0.182 Uiso 1 1 calc R
H35B H 0.4156 0.8599 0.2374 0.182 Uiso 1 1 calc R
H35C H 0.3072 0.9280 0.2565 0.182 Uiso 1 1 calc R
C34 C 0.6670(15) 0.9178(4) 0.3046(4) 0.124(4) Uani 1 1 d .
H34A H 0.6334 0.9626 0.2912 0.187 Uiso 1 1 calc R
H34B H 0.7599 0.8937 0.2826 0.187 Uiso 1 1 calc R
H34C H 0.7346 0.9236 0.3358 0.187 Uiso 1 1 calc R
C22 C 1.1136(18) 0.3523(7) 0.6122(3) 0.152(5) Uani 1 1 d .
H22A H 1.1655 0.3159 0.6329 0.228 Uiso 1 1 calc R
H22B H 0.9646 0.3469 0.6078 0.228 Uiso 1 1 calc R
H22C H 1.1418 0.3966 0.6270 0.228 Uiso 1 1 calc R

loop_
_atom_site_aniso_label
_atom_site_aniso_U_11
_atom_site_aniso_U_22
_atom_site_aniso_U_33
_atom_site_aniso_U_23
_atom_site_aniso_U_13
_atom_site_aniso_U_12
Cu1 0.0525(4) 0.0428(4) 0.0336(3) 0.0019(3) 0.0030(4) 0.0039(4)
O1 0.070(3) 0.047(3) 0.045(2) 0.008(2) 0.012(2) 0.017(2)
O2 0.070(3) 0.049(2) 0.032(2) 0.007(2) 0.002(2) 0.012(2)
N2 0.055(3) 0.040(3) 0.037(2) 0.001(2) 0.006(2) -0.004(3)
N1 0.041(3) 0.036(3) 0.033(3) 0.002(2) -0.002(2) 0.003(2)
C20 0.045(4) 0.039(3) 0.039(3) 0.001(3) -0.004(3) 0.000(3)
C7 0.041(3) 0.036(3) 0.040(3) -0.002(3) 0.000(3) -0.003(3)
C2 0.039(3) 0.044(3) 0.031(3) 0.000(3) -0.005(3) 0.003(3)
O3 0.148(6) 0.137(5) 0.050(3) 0.015(3) 0.030(4) 0.078(5)
C1 0.042(3) 0.046(4) 0.030(3) -0.005(3) -0.006(3) 0.008(3)
C8 0.047(4) 0.056(4) 0.041(3) -0.011(3) -0.004(3) -0.004(3)
C19 0.056(4) 0.038(3) 0.041(3) -0.001(3) -0.003(3) 0.004(3)
C15 0.050(4) 0.051(4) 0.037(3) 0.008(3) -0.004(3) -0.002(4)
C25 0.053(4) 0.048(4) 0.041(3) 0.003(3) -0.002(3) 0.007(3)
C12 0.045(3) 0.040(4) 0.047(4) 0.001(3) 0.009(3) -0.005(3)
C5 0.053(4) 0.048(4) 0.039(3) 0.003(3) -0.009(3) 0.006(3)
C18 0.053(4) 0.056(4) 0.049(4) 0.010(3) 0.000(3) 0.007(4)
C13 0.069(5) 0.062(4) 0.035(3) 0.007(3) 0.012(3) 0.001(4)
C6 0.048(4) 0.049(4) 0.036(3) 0.001(3) -0.002(3) 0.012(3)
C26 0.088(6) 0.094(6) 0.061(5) -0.003(4) 0.002(5) 0.040(6)
C16 0.057(4) 0.079(5) 0.039(3) 0.011(4) -0.001(3) -0.007(4)
C9 0.035(4) 0.075(5) 0.066(4) -0.021(4) -0.011(3) -0.003(3)
C14 0.064(5) 0.051(4) 0.037(3) 0.002(3) 0.009(3) -0.006(3)
C17 0.047(4) 0.064(4) 0.048(4) 0.018(3) -0.008(4) -0.008(4)
C29 0.075(4) 0.044(3) 0.040(3) 0.003(3) 0.009(4) 0.001(4)
C11 0.067(5) 0.057(4) 0.055(4) -0.002(4) 0.022(4) -0.010(4)
C4 0.067(4) 0.049(4) 0.032(3) 0.007(3) -0.004(4) 0.000(4)
C3 0.053(4) 0.048(4) 0.029(3) 0.001(3) 0.001(3) -0.005(3)
C33 0.084(5) 0.047(4) 0.047(4) 0.003(3) -0.004(4) 0.019(4)
C32 0.112(7) 0.079(5) 0.051(4) 0.006(4) 0.036(5) 0.012(6)
C28 0.076(5) 0.076(5) 0.048(4) -0.009(4) -0.001(4) 0.016(4)
C10 0.048(4) 0.061(4) 0.073(5) -0.022(4) 0.020(4) -0.009(4)
C31 0.073(6) 0.088(6) 0.068(5) -0.002(4) 0.016(5) 0.014(5)
C30 0.110(6) 0.068(5) 0.061(4) -0.024(4) 0.021(5) -0.008(5)
C23 0.144(11) 0.125(9) 0.144(9) 0.075(8) -0.036(9) -0.001(8)
C21 0.064(5) 0.094(6) 0.061(5) 0.032(5) -0.008(4) 0.005(5)
C36 0.155(8) 0.064(5) 0.067(5) 0.016(4) 0.012(6) 0.045(6)
C27 0.085(6) 0.087(6) 0.054(4) 0.010(4) 0.015(4) -0.014(5)
C24 0.078(7) 0.262(16) 0.139(10) 0.118(10) -0.051(7) -0.037(8)
C35 0.202(11) 0.096(7) 0.066(5) 0.001(5) -0.040(7) 0.083(8)
C34 0.116(8) 0.050(5) 0.207(12) 0.031(7) 0.026(8) -0.006(6)
C22 0.127(9) 0.264(14) 0.065(5) 0.094(8) 0.013(7) 0.073(11)

loop_
_atom_type_symbol
_atom_type_description
_atom_type_scat_dispersion_real
_atom_type_scat_dispersion_imag
_atom_type_scat_source
C C 0.0033 0.0016 'International Tables Vol C Tables 4.2.6.8 and 6.1.1.4'
H H 0.0000 0.0000 'International Tables Vol C Tables 4.2.6.8 and 6.1.1.4'
Cu Cu 0.3201 1.2651 'International Tables Vol C Tables 4.2.6.8 and 6.1.1.4'
N N 0.0061 0.0033 'International Tables Vol C Tables 4.2.6.8 and 6.1.1.4'
O O 0.0106 0.0060 'International Tables Vol C Tables 4.2.6.8 and 6.1.1.4'

loop_
_geom_angle_atom_site_label_1
_geom_angle_atom_site_label_2
_geom_angle_atom_site_label_3
_geom_angle
O2 Cu1 O1 87.17(17)
O2 Cu1 N2 94.75(19)
O1 Cu1 N2 170.3(2)
O2 Cu1 N1 169.72(18)
O1 Cu1 N1 83.20(18)
N2 Cu1 N1 95.3(2)
C2 O1 Cu1 111.6(4)
C20 O2 Cu1 128.9(4)
C14 N2 C13 114.2(5)
C14 N2 Cu1 120.4(4)
C13 N2 Cu1 125.0(4)
C1 N1 C7 124.0(5)
C1 N1 Cu1 110.6(4)
C7 N1 Cu1 125.3(4)
O2 C20 C15 122.3(5)
O2 C20 C19 120.2(5)
C15 C20 C19 117.4(5)
N1 C7 C8 122.1(5)
N1 C7 C12 120.2(5)
C8 C7 C12 117.7(6)
O1 C2 C1 117.4(5)
O1 C2 C3 122.1(5)
C1 C2 C3 120.6(5)
N1 C1 C2 113.6(5)
N1 C1 C6 127.0(5)
C2 C1 C6 119.3(5)
C9 C8 C7 122.5(6)
C18 C19 C20 116.6(5)
C18 C19 C25 124.5(6)
C20 C19 C25 118.9(5)
C14 C15 C20 122.3(6)
C14 C15 C16 116.5(6)
C20 C15 C16 121.2(6)
C19 C25 C26 111.4(5)
C19 C25 C28 111.2(5)
C26 C25 C28 107.4(5)
C19 C25 C27 110.5(5)
C26 C25 C27 106.6(6)
C28 C25 C27 109.6(6)
C11 C12 C7 116.7(6)
C11 C12 C13 115.5(6)
C7 C12 C13 127.8(6)
C6 C5 C4 119.0(6)
C6 C5 C33 121.5(6)
C4 C5 C33 119.4(6)
C19 C18 C17 127.8(6)
O3 C13 N2 120.9(7)
O3 C13 C12 119.6(6)
N2 C13 C12 119.5(5)
C5 C6 C1 119.5(6)
C17 C16 C15 121.3(6)
C8 C9 C10 120.5(7)
N2 C14 C15 129.4(6)
C16 C17 C18 115.7(6)
C16 C17 C21 122.7(6)
C18 C17 C21 121.6(6)
C31 C29 C3 111.2(5)
C31 C29 C32 106.5(7)
C3 C29 C32 111.9(5)
C31 C29 C30 109.0(6)
C3 C29 C30 109.2(6)
C32 C29 C30 108.8(6)
C10 C11 C12 124.2(7)
C3 C4 C5 125.3(6)
C4 C3 C2 115.3(5)
C4 C3 C29 123.6(5)
C2 C3 C29 121.1(5)
C36 C33 C5 113.2(6)
C36 C33 C35 108.7(7)
C5 C33 C35 108.8(6)
C36 C33 C34 107.6(7)
C5 C33 C34 109.4(6)
C35 C33 C34 109.1(7)
C11 C10 C9 118.2(6)
C24 C21 C22 115.2(9)
C24 C21 C17 111.8(7)
C22 C21 C17 113.6(7)
C24 C21 C23 105.1(10)
C22 C21 C23 102.5(8)
C17 C21 C23 107.6(7)

loop_
_geom_bond_atom_site_label_1
_geom_bond_atom_site_label_2
_geom_bond_distance
Cu1 O2 1.877(4)
Cu1 O1 1.928(4)
Cu1 N2 1.935(5)
Cu1 N1 1.934(4)
O1 C2 1.299(6)
O2 C20 1.281(6)
N2 C14 1.307(7)
N2 C13 1.425(7)
N1 C1 1.350(7)
N1 C7 1.384(7)
C20 C15 1.426(8)
C20 C19 1.454(8)
C7 C8 1.401(8)
C7 C12 1.436(8)
C2 C1 1.421(8)
C2 C3 1.440(7)
O3 C13 1.212(7)
C1 C6 1.423(8)
C8 C9 1.348(8)
C19 C18 1.358(8)
C19 C25 1.522(8)
C15 C14 1.414(8)
C15 C16 1.422(8)
C25 C26 1.548(9)
C25 C28 1.531(9)
C25 C27 1.530(9)
C12 C11 1.395(8)
C12 C13 1.466(9)
C5 C6 1.372(8)
C5 C4 1.402(8)
C5 C33 1.548(9)
C18 C17 1.400(8)
C16 C17 1.373(9)
C9 C10 1.388(9)
C17 C21 1.530(9)
C29 C31 1.517(10)
C29 C3 1.525(8)
C29 C32 1.526(8)
C29 C30 1.544(9)
C11 C10 1.357(9)
C4 C3 1.368(8)
C33 C36 1.507(9)
C33 C35 1.529(10)
C33 C34 1.513(11)
C23 C21 1.561(13)
C21 C24 1.445(11)
C21 C22 1.486(11)
